data_4518012
loop_
_publ_author_name
'Wang, Lebin'
'Zhang, Jinbo'
'Zhao, Na'
'Ren, Chuanli'
'Liu, Shaofeng'
'Li, Zhibo'

_publ_section_title
;
 Synthesis of Tris-Phosphazene Bases with Triazine as Core and Their
 Applications for Efficient Ring-Opening Alternating Copolymerization of
 Epoxide and Anhydride: Notable Effect of Basicity and Molecular Size
;
_journal_issue 9
_journal_name_full 'ACS Macro Letters'
_journal_page_first 1398
_journal_page_last 1402
_journal_paper_doi 10.1021/acsmacrolett.0c00564
_journal_volume 9
_journal_year 2020
_chemical_formula_sum 'C21 H54 N15 P3'
_chemical_formula_weight 609.70
_space_group_crystal_system monoclinic
_space_group_IT_number 13
_space_group_name_Hall '-P 2yc'
_space_group_name_H-M_alt 'P 1 2/c 1'
_atom_sites_solution_hydrogens geom
_audit_creation_method SHELXL-2013
_cell_angle_alpha 90
_cell_angle_beta 117.1920(10)
_cell_angle_gamma 90
_cell_formula_units_Z 4
_cell_length_a 23.6761(12)
_cell_length_b 7.0053(3)
_cell_length_c 22.4010(12)
_cell_measurement_reflns_used 9963
_cell_measurement_temperature 193(2)
_cell_measurement_theta_max 54.762
_cell_measurement_theta_min 5.262
_cell_volume 3304.8(3)
_computing_cell_refinement 'Bruker SAINT'
_computing_data_collection 'Bruker APEX2'
_computing_data_reduction 'Bruker SAINT'
_computing_molecular_graphics 'Bruker SHELXTL'
_computing_publication_material 'Bruker SHELXTL'
_computing_structure_refinement 'SHELXL-2013 (Sheldrick, 2013)'
_computing_structure_solution 'SHELXS-97 (Sheldrick 2008)'
_diffrn_ambient_temperature 193(2)
_diffrn_measured_fraction_theta_full 0.999
_diffrn_measured_fraction_theta_max 0.999
_diffrn_measurement_device_type 'Bruker APEX-II CCD'
_diffrn_measurement_method '\f and \w scans'
_diffrn_radiation_type MoK\a
_diffrn_radiation_wavelength 0.71073
_diffrn_reflns_av_R_equivalents 0.0595
_diffrn_reflns_av_unetI/netI 0.0346
_diffrn_reflns_Laue_measured_fraction_full 0.999
_diffrn_reflns_Laue_measured_fraction_max 0.999
_diffrn_reflns_limit_h_max 29
_diffrn_reflns_limit_h_min -29
_diffrn_reflns_limit_k_max 8
_diffrn_reflns_limit_k_min -8
_diffrn_reflns_limit_l_max 27
_diffrn_reflns_limit_l_min -27
_diffrn_reflns_number 50404
_diffrn_reflns_point_group_measured_fraction_full 0.999
_diffrn_reflns_point_group_measured_fraction_max 0.999
_diffrn_reflns_theta_full 25.242
_diffrn_reflns_theta_max 25.998
_diffrn_reflns_theta_min 2.631
_exptl_absorpt_coefficient_mu 0.218
_exptl_absorpt_correction_T_max 0.7456
_exptl_absorpt_correction_T_min 0.6489
_exptl_absorpt_correction_type multi-scan
_exptl_absorpt_process_details sadabs
_exptl_crystal_colour colorless
_exptl_crystal_density_diffrn 1.225
_exptl_crystal_description prismatic
_exptl_crystal_F_000 1320
_exptl_crystal_size_max 0.170
_exptl_crystal_size_mid 0.140
_exptl_crystal_size_min 0.110
_refine_diff_density_max 0.388
_refine_diff_density_min -0.315
_refine_diff_density_rms 0.051
_refine_ls_extinction_method none
_refine_ls_goodness_of_fit_ref 1.052
_refine_ls_hydrogen_treatment constr
_refine_ls_matrix_type full
_refine_ls_number_parameters 370
_refine_ls_number_reflns 6503
_refine_ls_number_restraints 0
_refine_ls_restrained_S_all 1.052
_refine_ls_R_factor_all 0.0638
_refine_ls_R_factor_gt 0.0454
_refine_ls_shift/su_max 0.002
_refine_ls_shift/su_mean 0.000
_refine_ls_structure_factor_coef Fsqd
_refine_ls_weighting_details 'w=1/[\s^2^(Fo^2^)+(0.0438P)^2^+2.6372P] where P=(Fo^2^+2Fc^2^)/3'
_refine_ls_weighting_scheme calc
_refine_ls_wR_factor_gt 0.1043
_refine_ls_wR_factor_ref 0.1154
_reflns_Friedel_coverage 0.000
_reflns_number_gt 5127
_reflns_number_total 6503
_reflns_threshold_expression 'I > 2\s(I)'
_cod_data_source_file mz0c00564_si_002.cif
_cod_data_source_block dd19437
_cod_depositor_comments 'Adding full bibliography for 4518011--4518012.cif.'
_cod_original_sg_symbol_H-M 'P 2/c'
_cod_database_code 4518012
_shelx_space_group_comment
; 
The symmetry employed for this shelxl refinement is uniquely defined 
by the following loop, which should always be used as a source of 
symmetry information in preference to the above space-group names. 
They are only intended as comments. 
;
_shelx_estimated_absorpt_t_min 0.964
_shelx_estimated_absorpt_t_max 0.976
_shelxl_version_number 2013-4

loop_
_space_group_symop_operation_xyz
'x, y, z'
'-x, y, -z+1/2'
'-x, -y, -z'
'x, -y, z-1/2'

loop_
_atom_site_label
_atom_site_type_symbol
_atom_site_fract_x
_atom_site_fract_y
_atom_site_fract_z
_atom_site_U_iso_or_equiv
_atom_site_adp_type
_atom_site_occupancy
_atom_site_site_symmetry_order
_atom_site_calc_flag
_atom_site_refinement_flags_posn
_atom_site_refinement_flags_adp
_atom_site_refinement_flags_occupancy
_atom_site_disorder_assembly
_atom_site_disorder_group
P1 P 0.78998(3) 0.13714(9) 0.72329(3) 0.02852(15) Uani 1 1 d . . . . .
P2 P 0.87056(3) 0.71192(8) 0.53148(3) 0.02667(14) Uani 1 1 d . . . . .
P3 P 0.57905(3) 0.43788(10) 0.42417(3) 0.03377(16) Uani 1 1 d . . . . .
N1 N 0.71732(8) 0.3219(3) 0.59281(9) 0.0290(4) Uani 1 1 d . . . . .
N2 N 0.81398(8) 0.4422(3) 0.59736(8) 0.0266(4) Uani 1 1 d . . . . .
N3 N 0.71583(8) 0.4825(3) 0.49797(9) 0.0299(4) Uani 1 1 d . . . . .
N4 N 0.81535(8) 0.2802(3) 0.68723(9) 0.0326(4) Uani 1 1 d . . . . .
N5 N 0.80854(9) 0.5903(3) 0.50107(9) 0.0321(4) Uani 1 1 d . . . . .
N6 N 0.62308(8) 0.3650(3) 0.49742(9) 0.0346(5) Uani 1 1 d . . . . .
N7 N 0.73894(9) -0.0338(3) 0.68275(9) 0.0332(4) Uani 1 1 d . . . . .
N8 N 0.75975(10) 0.2512(3) 0.76653(10) 0.0385(5) Uani 1 1 d . . . . .
N9 N 0.85326(9) 0.0156(3) 0.77474(10) 0.0403(5) Uani 1 1 d . . . . .
N10 N 0.92741(9) 0.7020(3) 0.60967(9) 0.0343(4) Uani 1 1 d . . . . .
N11 N 0.90995(9) 0.6518(3) 0.48914(10) 0.0356(5) Uani 1 1 d . . . . .
N12 N 0.85060(9) 0.9385(3) 0.52324(11) 0.0429(5) Uani 1 1 d . . . . .
N13 N 0.59861(9) 0.4067(3) 0.36277(10) 0.0419(5) Uani 1 1 d . . . . .
N14 N 0.56137(10) 0.6653(3) 0.42337(11) 0.0479(6) Uani 1 1 d . . . . .
N15 N 0.51351(9) 0.3095(3) 0.39813(10) 0.0393(5) Uani 1 1 d . . . . .
C1 C 0.78094(10) 0.3496(3) 0.62401(10) 0.0259(4) Uani 1 1 d . . . . .
C2 C 0.77901(10) 0.5042(3) 0.53374(10) 0.0256(4) Uani 1 1 d . . . . .
C3 C 0.68720(10) 0.3910(3) 0.52986(11) 0.0285(5) Uani 1 1 d . . . . .
C4 C 0.75370(13) -0.1592(4) 0.64005(14) 0.0504(7) Uani 1 1 d . . . . .
H4A H 0.7451 -0.0927 0.5983 0.076 Uiso 1 1 calc R U . . .
H4B H 0.7274 -0.2743 0.6298 0.076 Uiso 1 1 calc R U . . .
H4C H 0.7986 -0.1952 0.6634 0.076 Uiso 1 1 calc R U . . .
C5 C 0.67027(11) -0.0021(4) 0.65519(14) 0.0478(7) Uani 1 1 d . . . . .
H5A H 0.6620 0.0827 0.6851 0.072 Uiso 1 1 calc R U . . .
H5B H 0.6489 -0.1246 0.6514 0.072 Uiso 1 1 calc R U . . .
H5C H 0.6541 0.0567 0.6107 0.072 Uiso 1 1 calc R U . . .
C6 C 0.72838(15) 0.4328(4) 0.74532(15) 0.0559(7) Uani 1 1 d . . . . .
H6A H 0.7430 0.4959 0.7158 0.084 Uiso 1 1 calc R U . . .
H6B H 0.7385 0.5131 0.7847 0.084 Uiso 1 1 calc R U . . .
H6C H 0.6824 0.4131 0.7210 0.084 Uiso 1 1 calc R U . . .
C7 C 0.74566(17) 0.1543(5) 0.81596(16) 0.0660(9) Uani 1 1 d . . . . .
H7A H 0.7014 0.1106 0.7944 0.099 Uiso 1 1 calc R U . . .
H7B H 0.7521 0.2430 0.8524 0.099 Uiso 1 1 calc R U . . .
H7C H 0.7740 0.0443 0.8343 0.099 Uiso 1 1 calc R U . . .
C8 C 0.85150(15) -0.1613(5) 0.80771(16) 0.0650(9) Uani 1 1 d . . . . .
H8A H 0.8688 -0.1393 0.8561 0.098 Uiso 1 1 calc R U . . .
H8B H 0.8770 -0.2583 0.7995 0.098 Uiso 1 1 calc R U . . .
H8C H 0.8075 -0.2056 0.7897 0.098 Uiso 1 1 calc R U . . .
C9 C 0.91679(11) 0.0962(4) 0.79987(13) 0.0458(6) Uani 1 1 d . . . . .
H9A H 0.9157 0.2048 0.7718 0.069 Uiso 1 1 calc R U . . .
H9B H 0.9459 -0.0013 0.7985 0.069 Uiso 1 1 calc R U . . .
H9C H 0.9315 0.1394 0.8462 0.069 Uiso 1 1 calc R U . . .
C10 C 0.91735(13) 0.7891(5) 0.66351(13) 0.0572(8) Uani 1 1 d . . . . .
H10A H 0.8878 0.8966 0.6454 0.086 Uiso 1 1 calc R U . . .
H10B H 0.9580 0.8351 0.6989 0.086 Uiso 1 1 calc R U . . .
H10C H 0.8995 0.6940 0.6822 0.086 Uiso 1 1 calc R U . . .
C11 C 0.96726(12) 0.5317(4) 0.63354(14) 0.0505(7) Uani 1 1 d . . . . .
H11A H 0.9473 0.4398 0.6510 0.076 Uiso 1 1 calc R U . . .
H11B H 1.0091 0.5673 0.6693 0.076 Uiso 1 1 calc R U . . .
H11C H 0.9721 0.4737 0.5963 0.076 Uiso 1 1 calc R U . . .
C12 C 0.96442(12) 0.7657(4) 0.49680(14) 0.0496(7) Uani 1 1 d . . . . .
H12A H 0.9497 0.8762 0.4667 0.074 Uiso 1 1 calc R U . . .
H12B H 0.9926 0.6877 0.4855 0.074 Uiso 1 1 calc R U . . .
H12C H 0.9876 0.8099 0.5433 0.074 Uiso 1 1 calc R U . . .
C13 C 0.87931(12) 0.5535(4) 0.42530(12) 0.0438(6) Uani 1 1 d . . . . .
H13A H 0.8442 0.4760 0.4237 0.066 Uiso 1 1 calc R U . . .
H13B H 0.9102 0.4707 0.4202 0.066 Uiso 1 1 calc R U . . .
H13C H 0.8629 0.6474 0.3888 0.066 Uiso 1 1 calc R U . . .
C14 C 0.89591(14) 1.0969(4) 0.5477(2) 0.0675(10) Uani 1 1 d . . . . .
H14A H 0.9386 1.0469 0.5761 0.101 Uiso 1 1 calc R U . . .
H14B H 0.8837 1.1846 0.5739 0.101 Uiso 1 1 calc R U . . .
H14C H 0.8958 1.1652 0.5094 0.101 Uiso 1 1 calc R U . . .
C15 C 0.78559(12) 1.0034(4) 0.48597(13) 0.0449(6) Uani 1 1 d . . . . .
H15A H 0.7810 1.0761 0.4466 0.067 Uiso 1 1 calc R U . . .
H15B H 0.7747 1.0851 0.5147 0.067 Uiso 1 1 calc R U . . .
H15C H 0.7571 0.8929 0.4713 0.067 Uiso 1 1 calc R U . . .
C16 C 0.62166(14) 0.2188(5) 0.35801(15) 0.0606(8) Uani 1 1 d . . . . .
H16A H 0.6669 0.2093 0.3896 0.091 Uiso 1 1 calc R U . . .
H16B H 0.6157 0.1980 0.3122 0.091 Uiso 1 1 calc R U . . .
H16C H 0.5980 0.1220 0.3690 0.091 Uiso 1 1 calc R U . . .
C17 C 0.63114(15) 0.5601(5) 0.34558(14) 0.0648(9) Uani 1 1 d . . . . .
H17A H 0.6156 0.6842 0.3519 0.097 Uiso 1 1 calc R U . . .
H17B H 0.6225 0.5466 0.2986 0.097 Uiso 1 1 calc R U . . .
H17C H 0.6770 0.5515 0.3747 0.097 Uiso 1 1 calc R U . . .
C18 C 0.50669(18) 0.7513(5) 0.36711(19) 0.0884(13) Uani 1 1 d . . . . .
H18A H 0.5186 0.7889 0.3323 0.133 Uiso 1 1 calc R U . . .
H18B H 0.4928 0.8641 0.3828 0.133 Uiso 1 1 calc R U . . .
H18C H 0.4719 0.6584 0.3486 0.133 Uiso 1 1 calc R U . . .
C19 C 0.60508(13) 0.8007(4) 0.47133(15) 0.0517(7) Uani 1 1 d . . . . .
H19A H 0.6302 0.7363 0.5143 0.078 Uiso 1 1 calc R U . . .
H19B H 0.5810 0.9057 0.4777 0.078 Uiso 1 1 calc R U . . .
H19C H 0.6335 0.8515 0.4543 0.078 Uiso 1 1 calc R U . . .
C20 C 0.48766(12) 0.2705(4) 0.44487(13) 0.0481(7) Uani 1 1 d . . . . .
H20A H 0.5215 0.2823 0.4910 0.072 Uiso 1 1 calc R U . . .
H20B H 0.4703 0.1407 0.4375 0.072 Uiso 1 1 calc R U . . .
H20C H 0.4538 0.3623 0.4375 0.072 Uiso 1 1 calc R U . . .
C21 C 0.46675(12) 0.2897(4) 0.32809(13) 0.0488(7) Uani 1 1 d . . . . .
H21A H 0.4300 0.3710 0.3190 0.073 Uiso 1 1 calc R U . . .
H21B H 0.4530 0.1563 0.3189 0.073 Uiso 1 1 calc R U . . .
H21C H 0.4857 0.3284 0.2992 0.073 Uiso 1 1 calc R U . . .

loop_
_atom_site_aniso_label
_atom_site_aniso_U_11
_atom_site_aniso_U_22
_atom_site_aniso_U_33
_atom_site_aniso_U_23
_atom_site_aniso_U_13
_atom_site_aniso_U_12
P1 0.0240(3) 0.0364(3) 0.0242(3) 0.0029(2) 0.0101(2) -0.0018(2)
P2 0.0238(3) 0.0328(3) 0.0245(3) -0.0018(2) 0.0119(2) -0.0047(2)
P3 0.0230(3) 0.0454(4) 0.0288(3) 0.0075(3) 0.0082(2) -0.0048(3)
N1 0.0219(9) 0.0384(11) 0.0258(9) 0.0045(8) 0.0102(8) -0.0011(8)
N2 0.0223(9) 0.0336(10) 0.0240(9) 0.0015(8) 0.0107(8) -0.0033(8)
N3 0.0237(9) 0.0394(11) 0.0250(9) 0.0036(8) 0.0099(8) -0.0032(8)
N4 0.0254(9) 0.0441(11) 0.0249(9) 0.0052(8) 0.0085(8) -0.0050(8)
N5 0.0292(10) 0.0439(12) 0.0236(9) 0.0006(8) 0.0123(8) -0.0106(8)
N6 0.0217(9) 0.0511(12) 0.0291(10) 0.0106(9) 0.0099(8) -0.0035(9)
N7 0.0294(10) 0.0373(11) 0.0341(10) -0.0015(9) 0.0155(9) -0.0046(8)
N8 0.0435(12) 0.0416(12) 0.0385(11) 0.0006(9) 0.0259(10) -0.0006(10)
N9 0.0299(10) 0.0499(13) 0.0347(11) 0.0135(10) 0.0093(9) 0.0020(9)
N10 0.0263(10) 0.0478(12) 0.0264(10) -0.0045(9) 0.0101(8) -0.0049(9)
N11 0.0336(10) 0.0455(12) 0.0339(10) -0.0094(9) 0.0208(9) -0.0124(9)
N12 0.0284(10) 0.0351(11) 0.0582(14) -0.0052(10) 0.0136(10) -0.0016(9)
N13 0.0320(11) 0.0604(14) 0.0328(11) 0.0057(10) 0.0144(9) -0.0076(10)
N14 0.0377(12) 0.0466(13) 0.0442(12) 0.0089(10) 0.0056(10) -0.0011(10)
N15 0.0252(10) 0.0564(14) 0.0310(10) 0.0061(10) 0.0081(8) -0.0070(9)
C1 0.0254(11) 0.0294(11) 0.0236(10) -0.0024(9) 0.0117(9) -0.0018(9)
C2 0.0263(11) 0.0270(11) 0.0245(10) -0.0021(9) 0.0125(9) -0.0042(9)
C3 0.0235(11) 0.0338(12) 0.0276(11) 0.0012(9) 0.0111(9) -0.0021(9)
C4 0.0512(16) 0.0507(17) 0.0514(16) -0.0169(13) 0.0253(14) -0.0074(13)
C5 0.0302(13) 0.0585(17) 0.0521(16) -0.0047(14) 0.0165(12) -0.0129(12)
C6 0.070(2) 0.0502(17) 0.0580(18) 0.0006(14) 0.0385(16) 0.0115(15)
C7 0.098(3) 0.064(2) 0.070(2) 0.0054(16) 0.067(2) -0.0004(19)
C8 0.0575(19) 0.062(2) 0.063(2) 0.0299(16) 0.0168(16) 0.0091(16)
C9 0.0277(12) 0.0657(18) 0.0353(13) 0.0002(13) 0.0069(11) 0.0043(12)
C10 0.0387(15) 0.100(2) 0.0326(14) -0.0250(15) 0.0165(12) -0.0176(16)
C11 0.0384(14) 0.0548(17) 0.0458(15) 0.0093(13) 0.0084(12) -0.0019(13)
C12 0.0432(15) 0.0663(19) 0.0520(16) -0.0133(14) 0.0327(14) -0.0183(14)
C13 0.0398(14) 0.0594(17) 0.0362(13) -0.0122(12) 0.0209(12) -0.0040(13)
C14 0.0451(17) 0.0358(16) 0.113(3) -0.0118(17) 0.0287(18) -0.0054(13)
C15 0.0407(14) 0.0490(16) 0.0432(14) -0.0003(12) 0.0175(12) 0.0115(12)
C16 0.0508(17) 0.089(2) 0.0444(16) 0.0046(16) 0.0239(14) 0.0139(17)
C17 0.0573(18) 0.099(3) 0.0399(15) 0.0079(16) 0.0236(14) -0.0308(18)
C18 0.075(2) 0.054(2) 0.080(3) 0.0156(18) -0.013(2) 0.0067(18)
C19 0.0491(16) 0.0501(17) 0.0553(17) -0.0016(14) 0.0234(14) -0.0031(13)
C20 0.0345(14) 0.0676(19) 0.0437(15) -0.0001(13) 0.0191(12) -0.0124(13)
C21 0.0313(13) 0.0656(18) 0.0370(14) 0.0052(13) 0.0047(11) -0.0068(13)

loop_
_atom_type_symbol
_atom_type_description
_atom_type_scat_dispersion_real
_atom_type_scat_dispersion_imag
_atom_type_scat_source
C C 0.0033 0.0016 'International Tables Vol C Tables 4.2.6.8 and 6.1.1.4'
H H 0.0000 0.0000 'International Tables Vol C Tables 4.2.6.8 and 6.1.1.4'
N N 0.0061 0.0033 'International Tables Vol C Tables 4.2.6.8 and 6.1.1.4'
P P 0.1023 0.0942 'International Tables Vol C Tables 4.2.6.8 and 6.1.1.4'

loop_
_geom_angle_atom_site_label_1
_geom_angle_atom_site_label_2
_geom_angle_atom_site_label_3
_geom_angle
_geom_angle_site_symmetry_1
_geom_angle_site_symmetry_3
_geom_angle_publ_flag
N4 P1 N7 122.51(10) . . ?
N4 P1 N9 104.51(10) . . ?
N7 P1 N9 102.30(11) . . ?
N4 P1 N8 111.33(11) . . ?
N7 P1 N8 105.65(10) . . ?
N9 P1 N8 109.81(11) . . ?
N5 P2 N12 108.30(11) . . ?
N5 P2 N10 126.05(10) . . ?
N12 P2 N10 102.29(11) . . ?
N5 P2 N11 105.93(10) . . ?
N12 P2 N11 112.89(11) . . ?
N10 P2 N11 101.35(10) . . ?
N6 P3 N14 111.69(12) . . ?
N6 P3 N15 105.03(10) . . ?
N14 P3 N15 109.27(11) . . ?
N6 P3 N13 121.36(11) . . ?
N14 P3 N13 106.58(12) . . ?
N15 P3 N13 102.08(11) . . ?
C3 N1 C1 114.91(18) . . ?
C1 N2 C2 114.94(17) . . ?
C2 N3 C3 115.41(18) . . ?
C1 N4 P1 125.17(15) . . ?
C2 N5 P2 128.26(15) . . ?
C3 N6 P3 123.94(16) . . ?
C4 N7 C5 111.6(2) . . ?
C4 N7 P1 117.74(16) . . ?
C5 N7 P1 120.91(17) . . ?
C6 N8 C7 113.5(2) . . ?
C6 N8 P1 122.06(17) . . ?
C7 N8 P1 122.03(19) . . ?
C8 N9 C9 113.5(2) . . ?
C8 N9 P1 124.59(18) . . ?
C9 N9 P1 121.15(18) . . ?
C11 N10 C10 111.1(2) . . ?
C11 N10 P2 119.91(17) . . ?
C10 N10 P2 119.68(17) . . ?
C13 N11 C12 113.16(19) . . ?
C13 N11 P2 121.75(16) . . ?
C12 N11 P2 119.43(16) . . ?
C15 N12 C14 112.4(2) . . ?
C15 N12 P2 122.93(17) . . ?
C14 N12 P2 124.50(18) . . ?
C16 N13 C17 112.6(2) . . ?
C16 N13 P3 116.08(18) . . ?
C17 N13 P3 120.0(2) . . ?
C19 N14 C18 114.8(2) . . ?
C19 N14 P3 122.19(18) . . ?
C18 N14 P3 121.9(2) . . ?
C21 N15 C20 113.16(19) . . ?
C21 N15 P3 124.17(17) . . ?
C20 N15 P3 118.86(17) . . ?
N2 C1 N1 125.06(19) . . ?
N2 C1 N4 116.12(18) . . ?
N1 C1 N4 118.82(19) . . ?
N3 C2 N2 124.81(19) . . ?
N3 C2 N5 115.74(18) . . ?
N2 C2 N5 119.41(18) . . ?
N1 C3 N3 124.83(19) . . ?
N1 C3 N6 116.00(19) . . ?
N3 C3 N6 119.17(19) . . ?
N7 C4 H4A 109.5 . . ?
N7 C4 H4B 109.5 . . ?
H4A C4 H4B 109.5 . . ?
N7 C4 H4C 109.5 . . ?
H4A C4 H4C 109.5 . . ?
H4B C4 H4C 109.5 . . ?
N7 C5 H5A 109.5 . . ?
N7 C5 H5B 109.5 . . ?
H5A C5 H5B 109.5 . . ?
N7 C5 H5C 109.5 . . ?
H5A C5 H5C 109.5 . . ?
H5B C5 H5C 109.5 . . ?
N8 C6 H6A 109.5 . . ?
N8 C6 H6B 109.5 . . ?
H6A C6 H6B 109.5 . . ?
N8 C6 H6C 109.5 . . ?
H6A C6 H6C 109.5 . . ?
H6B C6 H6C 109.5 . . ?
N8 C7 H7A 109.5 . . ?
N8 C7 H7B 109.5 . . ?
H7A C7 H7B 109.5 . . ?
N8 C7 H7C 109.5 . . ?
H7A C7 H7C 109.5 . . ?
H7B C7 H7C 109.5 . . ?
N9 C8 H8A 109.5 . . ?
N9 C8 H8B 109.5 . . ?
H8A C8 H8B 109.5 . . ?
N9 C8 H8C 109.5 . . ?
H8A C8 H8C 109.5 . . ?
H8B C8 H8C 109.5 . . ?
N9 C9 H9A 109.5 . . ?
N9 C9 H9B 109.5 . . ?
H9A C9 H9B 109.5 . . ?
N9 C9 H9C 109.5 . . ?
H9A C9 H9C 109.5 . . ?
H9B C9 H9C 109.5 . . ?
N10 C10 H10A 109.5 . . ?
N10 C10 H10B 109.5 . . ?
H10A C10 H10B 109.5 . . ?
N10 C10 H10C 109.5 . . ?
H10A C10 H10C 109.5 . . ?
H10B C10 H10C 109.5 . . ?
N10 C11 H11A 109.5 . . ?
N10 C11 H11B 109.5 . . ?
H11A C11 H11B 109.5 . . ?
N10 C11 H11C 109.5 . . ?
H11A C11 H11C 109.5 . . ?
H11B C11 H11C 109.5 . . ?
N11 C12 H12A 109.5 . . ?
N11 C12 H12B 109.5 . . ?
H12A C12 H12B 109.5 . . ?
N11 C12 H12C 109.5 . . ?
H12A C12 H12C 109.5 . . ?
H12B C12 H12C 109.5 . . ?
N11 C13 H13A 109.5 . . ?
N11 C13 H13B 109.5 . . ?
H13A C13 H13B 109.5 . . ?
N11 C13 H13C 109.5 . . ?
H13A C13 H13C 109.5 . . ?
H13B C13 H13C 109.5 . . ?
N12 C14 H14A 109.5 . . ?
N12 C14 H14B 109.5 . . ?
H14A C14 H14B 109.5 . . ?
N12 C14 H14C 109.5 . . ?
H14A C14 H14C 109.5 . . ?
H14B C14 H14C 109.5 . . ?
N12 C15 H15A 109.5 . . ?
N12 C15 H15B 109.5 . . ?
H15A C15 H15B 109.5 . . ?
N12 C15 H15C 109.5 . . ?
H15A C15 H15C 109.5 . . ?
H15B C15 H15C 109.5 . . ?
N13 C16 H16A 109.5 . . ?
N13 C16 H16B 109.5 . . ?
H16A C16 H16B 109.5 . . ?
N13 C16 H16C 109.5 . . ?
H16A C16 H16C 109.5 . . ?
H16B C16 H16C 109.5 . . ?
N13 C17 H17A 109.5 . . ?
N13 C17 H17B 109.5 . . ?
H17A C17 H17B 109.5 . . ?
N13 C17 H17C 109.5 . . ?
H17A C17 H17C 109.5 . . ?
H17B C17 H17C 109.5 . . ?
N14 C18 H18A 109.5 . . ?
N14 C18 H18B 109.5 . . ?
H18A C18 H18B 109.5 . . ?
N14 C18 H18C 109.5 . . ?
H18A C18 H18C 109.5 . . ?
H18B C18 H18C 109.5 . . ?
N14 C19 H19A 109.5 . . ?
N14 C19 H19B 109.5 . . ?
H19A C19 H19B 109.5 . . ?
N14 C19 H19C 109.5 . . ?
H19A C19 H19C 109.5 . . ?
H19B C19 H19C 109.5 . . ?
N15 C20 H20A 109.5 . . ?
N15 C20 H20B 109.5 . . ?
H20A C20 H20B 109.5 . . ?
N15 C20 H20C 109.5 . . ?
H20A C20 H20C 109.5 . . ?
H20B C20 H20C 109.5 . . ?
N15 C21 H21A 109.5 . . ?
N15 C21 H21B 109.5 . . ?
H21A C21 H21B 109.5 . . ?
N15 C21 H21C 109.5 . . ?
H21A C21 H21C 109.5 . . ?
H21B C21 H21C 109.5 . . ?

loop_
_geom_bond_atom_site_label_1
_geom_bond_atom_site_label_2
_geom_bond_distance
_geom_bond_site_symmetry_2
_geom_bond_publ_flag
P1 N4 1.5689(19) . ?
P1 N7 1.648(2) . ?
P1 N9 1.649(2) . ?
P1 N8 1.650(2) . ?
P2 N5 1.5593(18) . ?
P2 N12 1.642(2) . ?
P2 N10 1.6522(19) . ?
P2 N11 1.6599(19) . ?
P3 N6 1.5737(19) . ?
P3 N14 1.645(2) . ?
P3 N15 1.652(2) . ?
P3 N13 1.654(2) . ?
N1 C3 1.346(3) . ?
N1 C1 1.354(3) . ?
N2 C1 1.348(3) . ?
N2 C2 1.352(3) . ?
N3 C2 1.344(3) . ?
N3 C3 1.350(3) . ?
N4 C1 1.360(3) . ?
N5 C2 1.363(3) . ?
N6 C3 1.363(3) . ?
N7 C4 1.454(3) . ?
N7 C5 1.468(3) . ?
N8 C6 1.440(3) . ?
N8 C7 1.461(3) . ?
N9 C8 1.453(3) . ?
N9 C9 1.458(3) . ?
N10 C11 1.463(3) . ?
N10 C10 1.465(3) . ?
N11 C13 1.448(3) . ?
N11 C12 1.459(3) . ?
N12 C15 1.449(3) . ?
N12 C14 1.465(3) . ?
N13 C16 1.447(4) . ?
N13 C17 1.472(3) . ?
N14 C19 1.452(3) . ?
N14 C18 1.461(4) . ?
N15 C21 1.456(3) . ?
N15 C20 1.460(3) . ?
C4 H4A 0.9800 . ?
C4 H4B 0.9800 . ?
C4 H4C 0.9800 . ?
C5 H5A 0.9800 . ?
C5 H5B 0.9800 . ?
C5 H5C 0.9800 . ?
C6 H6A 0.9800 . ?
C6 H6B 0.9800 . ?
C6 H6C 0.9800 . ?
C7 H7A 0.9800 . ?
C7 H7B 0.9800 . ?
C7 H7C 0.9800 . ?
C8 H8A 0.9800 . ?
C8 H8B 0.9800 . ?
C8 H8C 0.9800 . ?
C9 H9A 0.9800 . ?
C9 H9B 0.9800 . ?
C9 H9C 0.9800 . ?
C10 H10A 0.9800 . ?
C10 H10B 0.9800 . ?
C10 H10C 0.9800 . ?
C11 H11A 0.9800 . ?
C11 H11B 0.9800 . ?
C11 H11C 0.9800 . ?
C12 H12A 0.9800 . ?
C12 H12B 0.9800 . ?
C12 H12C 0.9800 . ?
C13 H13A 0.9800 . ?
C13 H13B 0.9800 . ?
C13 H13C 0.9800 . ?
C14 H14A 0.9800 . ?
C14 H14B 0.9800 . ?
C14 H14C 0.9800 . ?
C15 H15A 0.9800 . ?
C15 H15B 0.9800 . ?
C15 H15C 0.9800 . ?
C16 H16A 0.9800 . ?
C16 H16B 0.9800 . ?
C16 H16C 0.9800 . ?
C17 H17A 0.9800 . ?
C17 H17B 0.9800 . ?
C17 H17C 0.9800 . ?
C18 H18A 0.9800 . ?
C18 H18B 0.9800 . ?
C18 H18C 0.9800 . ?
C19 H19A 0.9800 . ?
C19 H19B 0.9800 . ?
C19 H19C 0.9800 . ?
C20 H20A 0.9800 . ?
C20 H20B 0.9800 . ?
C20 H20C 0.9800 . ?
C21 H21A 0.9800 . ?
C21 H21B 0.9800 . ?
C21 H21C 0.9800 . ?

loop_
_geom_hbond_atom_site_label_D
_geom_hbond_atom_site_label_H
_geom_hbond_atom_site_label_A
_geom_hbond_distance_DH
_geom_hbond_distance_HA
_geom_hbond_distance_DA
_geom_hbond_angle_DHA
_geom_hbond_site_symmetry_A
C21 H21C N13 0.98 2.45 2.967(3) 112.7 .
C20 H20A N6 0.98 2.41 2.942(3) 113.2 .
C19 H19A N6 0.98 2.62 3.100(4) 110.2 .
C18 H18C N15 0.98 2.68 3.159(4) 110.6 .
C17 H17C N3 0.98 2.53 3.117(3) 118.7 .
C17 H17A N14 0.98 2.47 2.990(4) 112.8 .
C15 H15C N5 0.98 2.38 2.935(3) 115.0 .
C14 H14B N2 0.98 2.66 3.581(4) 157.6 1_565
C13 H13A N5 0.98 2.39 2.890(3) 111.3 .
C11 H11C N11 0.98 2.50 3.000(3) 111.4 .
C10 H10A N12 0.98 2.48 2.988(4) 111.9 .
C9 H9A N4 0.98 2.32 2.874(3) 114.6 .
C8 H8C N7 0.98 2.50 2.986(3) 110.1 .
C6 H6A N4 0.98 2.58 3.086(3) 112.5 .
C5 H5C N1 0.98 2.53 3.125(3) 119.1 .
C5 H5A N8 0.98 2.49 3.005(3) 112.2 .
C5 H5A N8 0.98 2.49 3.005(3) 112.2 .
C5 H5C N1 0.98 2.53 3.125(3) 119.1 .
C6 H6A N4 0.98 2.58 3.086(3) 112.5 .
C8 H8C N7 0.98 2.50 2.986(3) 110.1 .
C9 H9A N4 0.98 2.32 2.874(3) 114.6 .
C10 H10A N12 0.98 2.48 2.988(4) 111.9 .
C11 H11C N11 0.98 2.50 3.000(3) 111.4 .
C13 H13A N5 0.98 2.39 2.890(3) 111.3 .
C14 H14B N2 0.98 2.66 3.581(4) 157.6 1_565
C15 H15C N5 0.98 2.38 2.935(3) 115.0 .
C17 H17A N14 0.98 2.47 2.990(4) 112.8 .
C17 H17C N3 0.98 2.53 3.117(3) 118.7 .
C18 H18C N15 0.98 2.68 3.159(4) 110.6 .
C19 H19A N6 0.98 2.62 3.100(4) 110.2 .
C20 H20A N6 0.98 2.41 2.942(3) 113.2 .
C21 H21C N13 0.98 2.45 2.967(3) 112.7 .

loop_
_geom_torsion_atom_site_label_1
_geom_torsion_atom_site_label_2
_geom_torsion_atom_site_label_3
_geom_torsion_atom_site_label_4
_geom_torsion
_geom_torsion_site_symmetry_1
_geom_torsion_site_symmetry_2
_geom_torsion_site_symmetry_3
_geom_torsion_site_symmetry_4
_geom_torsion_publ_flag
N7 P1 N4 C1 35.2(2) . . . . ?
N9 P1 N4 C1 150.4(2) . . . . ?
N8 P1 N4 C1 -91.1(2) . . . . ?
N12 P2 N5 C2 -97.9(2) . . . . ?
N10 P2 N5 C2 23.3(3) . . . . ?
N11 P2 N5 C2 140.8(2) . . . . ?
N14 P3 N6 C3 -81.5(2) . . . . ?
N15 P3 N6 C3 160.2(2) . . . . ?
N13 P3 N6 C3 45.5(3) . . . . ?
N4 P1 N7 C4 51.3(2) . . . . ?
N9 P1 N7 C4 -65.0(2) . . . . ?
N8 P1 N7 C4 -179.88(19) . . . . ?
N4 P1 N7 C5 -91.7(2) . . . . ?
N9 P1 N7 C5 152.01(19) . . . . ?
N8 P1 N7 C5 37.1(2) . . . . ?
N4 P1 N8 C6 32.4(2) . . . . ?
N7 P1 N8 C6 -102.7(2) . . . . ?
N9 P1 N8 C6 147.7(2) . . . . ?
N4 P1 N8 C7 -166.4(2) . . . . ?
N7 P1 N8 C7 58.5(2) . . . . ?
N9 P1 N8 C7 -51.2(3) . . . . ?
N4 P1 N9 C8 -165.4(2) . . . . ?
N7 P1 N9 C8 -36.7(3) . . . . ?
N8 P1 N9 C8 75.1(3) . . . . ?
N4 P1 N9 C9 25.4(2) . . . . ?
N7 P1 N9 C9 154.01(19) . . . . ?
N8 P1 N9 C9 -94.2(2) . . . . ?
N5 P2 N10 C11 68.4(2) . . . . ?
N12 P2 N10 C11 -167.85(18) . . . . ?
N11 P2 N10 C11 -51.1(2) . . . . ?
N5 P2 N10 C10 -75.2(2) . . . . ?
N12 P2 N10 C10 48.5(2) . . . . ?
N11 P2 N10 C10 165.3(2) . . . . ?
N5 P2 N11 C13 16.9(2) . . . . ?
N12 P2 N11 C13 -101.4(2) . . . . ?
N10 P2 N11 C13 149.9(2) . . . . ?
N5 P2 N11 C12 168.6(2) . . . . ?
N12 P2 N11 C12 50.2(2) . . . . ?
N10 P2 N11 C12 -58.5(2) . . . . ?
N5 P2 N12 C15 -6.9(2) . . . . ?
N10 P2 N12 C15 -141.8(2) . . . . ?
N11 P2 N12 C15 110.1(2) . . . . ?
N5 P2 N12 C14 178.0(2) . . . . ?
N10 P2 N12 C14 43.1(3) . . . . ?
N11 P2 N12 C14 -65.0(3) . . . . ?
N6 P3 N13 C16 45.3(2) . . . . ?
N14 P3 N13 C16 174.57(19) . . . . ?
N15 P3 N13 C16 -70.9(2) . . . . ?
N6 P3 N13 C17 -95.7(2) . . . . ?
N14 P3 N13 C17 33.6(2) . . . . ?
N15 P3 N13 C17 148.2(2) . . . . ?
N6 P3 N14 C19 32.3(3) . . . . ?
N15 P3 N14 C19 148.0(2) . . . . ?
N13 P3 N14 C19 -102.4(2) . . . . ?
N6 P3 N14 C18 -160.0(3) . . . . ?
N15 P3 N14 C18 -44.2(3) . . . . ?
N13 P3 N14 C18 65.3(3) . . . . ?
N6 P3 N15 C21 -162.5(2) . . . . ?
N14 P3 N15 C21 77.5(2) . . . . ?
N13 P3 N15 C21 -35.1(2) . . . . ?
N6 P3 N15 C20 41.0(2) . . . . ?
N14 P3 N15 C20 -79.0(2) . . . . ?
N13 P3 N15 C20 168.4(2) . . . . ?
C2 N2 C1 N1 -2.2(3) . . . . ?
C2 N2 C1 N4 177.92(19) . . . . ?
C3 N1 C1 N2 1.6(3) . . . . ?
C3 N1 C1 N4 -178.4(2) . . . . ?
P1 N4 C1 N2 -168.16(16) . . . . ?
P1 N4 C1 N1 11.9(3) . . . . ?
C3 N3 C2 N2 -0.1(3) . . . . ?
C3 N3 C2 N5 177.7(2) . . . . ?
C1 N2 C2 N3 1.3(3) . . . . ?
C1 N2 C2 N5 -176.46(19) . . . . ?
P2 N5 C2 N3 151.63(18) . . . . ?
P2 N5 C2 N2 -30.4(3) . . . . ?
C1 N1 C3 N3 -0.2(3) . . . . ?
C1 N1 C3 N6 -179.9(2) . . . . ?
C2 N3 C3 N1 -0.5(3) . . . . ?
C2 N3 C3 N6 179.2(2) . . . . ?
P3 N6 C3 N1 178.94(17) . . . . ?
P3 N6 C3 N3 -0.8(3) . . . . ?
